data_1507157
loop_
_publ_author_name
'Du, Ding'
'Hu, Zhongyuan'
'Jin, Jianlin'
'Lu, Yingyan'
'Tang, Weifang'
'Wang, Bo'
'Lu, Tao'

_publ_section_title
;
 N-heterocyclic carbene-catalyzed three-component domino reaction of
 alkynyl aldehydes with oxindoles.
;
_journal_issue 5
_journal_name_full 'Organic letters'
_journal_page_first 1274
_journal_page_last 1277
_journal_paper_doi 10.1021/ol300148f
_journal_volume 14
_journal_year 2012
_chemical_formula_sum 'C33 H25 N O3'
_chemical_formula_weight 483.54
_chemical_name_systematic
; 
 ? 
;
_space_group_IT_number 2
_symmetry_cell_setting triclinic
_symmetry_space_group_name_Hall '-P 1'
_symmetry_space_group_name_H-M 'P -1'
_atom_sites_solution_hydrogens geom
_atom_sites_solution_primary direct
_atom_sites_solution_secondary difmap
_audit_creation_method SHELXL-97
_cell_angle_alpha 87.97(3)
_cell_angle_beta 87.03(3)
_cell_angle_gamma 85.14(3)
_cell_formula_units_Z 2
_cell_length_a 9.6270(19)
_cell_length_b 10.047(2)
_cell_length_c 13.365(3)
_cell_measurement_reflns_used 25
_cell_measurement_temperature 293(2)
_cell_measurement_theta_max 14
_cell_measurement_theta_min 10
_cell_volume 1285.7(5)
_computing_cell_refinement 'CAD4 EXPRESS'
_computing_data_collection 'CAD4 EXPRESS(Enraf-Nonius,1994)'
_computing_data_reduction 'XCAD4(Harms & Wocadlo,1995)'
_computing_structure_refinement 'SHELXL-97 (Sheldrick, 1997)'
_computing_structure_solution 'SHELXS-97 (Sheldrick, 1990)'
_diffrn_ambient_temperature 293(2)
_diffrn_measured_fraction_theta_full 0.999
_diffrn_measured_fraction_theta_max 0.999
_diffrn_measurement_device_type 'Nonius cad4'
_diffrn_measurement_method \w/2\q
_diffrn_radiation_monochromator graphite
_diffrn_radiation_source 'fine-focus sealed tube'
_diffrn_radiation_type MoK\a
_diffrn_radiation_wavelength 0.71073
_diffrn_reflns_av_R_equivalents 0.0189
_diffrn_reflns_av_sigmaI/netI 0.0564
_diffrn_reflns_limit_h_max 11
_diffrn_reflns_limit_h_min 0
_diffrn_reflns_limit_k_max 12
_diffrn_reflns_limit_k_min -12
_diffrn_reflns_limit_l_max 16
_diffrn_reflns_limit_l_min -16
_diffrn_reflns_number 5023
_diffrn_reflns_theta_full 25.37
_diffrn_reflns_theta_max 25.37
_diffrn_reflns_theta_min 1.53
_diffrn_standards_decay_% 1
_diffrn_standards_interval_count 200
_diffrn_standards_interval_time 2h
_diffrn_standards_number 3
_exptl_absorpt_coefficient_mu 0.080
_exptl_absorpt_correction_T_max 0.9921
_exptl_absorpt_correction_T_min 0.9765
_exptl_absorpt_correction_type psi-scan
_exptl_crystal_density_diffrn 1.249
_exptl_crystal_density_method 'not measured'
_exptl_crystal_F_000 508
_exptl_crystal_size_max 0.30
_exptl_crystal_size_mid 0.20
_exptl_crystal_size_min 0.10
_refine_diff_density_max 0.168
_refine_diff_density_min -0.297
_refine_diff_density_rms 0.049
_refine_ls_extinction_method none
_refine_ls_goodness_of_fit_ref 1.002
_refine_ls_hydrogen_treatment constr
_refine_ls_matrix_type full
_refine_ls_number_parameters 334
_refine_ls_number_reflns 4717
_refine_ls_number_restraints 0
_refine_ls_restrained_S_all 1.002
_refine_ls_R_factor_all 0.1167
_refine_ls_R_factor_gt 0.0605
_refine_ls_shift/su_max 0.000
_refine_ls_shift/su_mean 0.000
_refine_ls_structure_factor_coef Fsqd
_refine_ls_weighting_details 'calc w=1/[\s^2^(Fo^2^)+(0.0890P)^2^+0.0000P] where P=(Fo^2^+2Fc^2^)/3'
_refine_ls_weighting_scheme calc
_refine_ls_wR_factor_gt 0.1364
_refine_ls_wR_factor_ref 0.1684
_reflns_number_gt 2738
_reflns_number_total 4717
_reflns_threshold_expression >2sigma(I)
_cod_data_source_file ol300148f_si_001.cif
_cod_data_source_block x
_cod_depositor_comments
;
The following automatic conversions were performed:

'_symmetry_cell_setting' value 'Triclinic' changed to 'triclinic'
according to /home/saulius/struct/CIF-dictionaries/cif_core.dic
dictionary named 'cif_core.dic' version 2.4.1 from 2010-06-29.

Automatic conversion script
Id: cif_fix_values 1715 2011-07-08 13:25:40Z adriana 
;
_cod_original_cell_volume 1285.7(4)
_cod_original_sg_symbol_H-M P-1
_cod_database_code 1507157

loop_
_symmetry_equiv_pos_as_xyz
'x, y, z'
'-x, -y, -z'

loop_
_atom_site_label
_atom_site_type_symbol
_atom_site_fract_x
_atom_site_fract_y
_atom_site_fract_z
_atom_site_U_iso_or_equiv
_atom_site_adp_type
_atom_site_occupancy
_atom_site_symmetry_multiplicity
_atom_site_calc_flag
_atom_site_refinement_flags
N N 0.2319(2) 0.0940(2) 0.29853(16) 0.0490(6) Uani 1 1 d .
O1 O 0.4368(2) -0.00450(18) 0.35716(15) 0.0579(5) Uani 1 1 d .
C1 C 0.0426(3) -0.0990(3) 0.1522(3) 0.0737(9) Uani 1 1 d .
H1A H -0.0433 -0.0620 0.1774 0.088 Uiso 1 1 calc R
O2 O 0.6625(2) 0.14908(18) 0.26742(17) 0.0633(6) Uani 1 1 d .
C2 C 0.0517(4) -0.1592(4) 0.0603(3) 0.0851(11) Uani 1 1 d .
H2A H -0.0282 -0.1617 0.0244 0.102 Uiso 1 1 calc R
O3 O 0.8026(2) 0.0995(3) 0.3875(2) 0.0947(8) Uani 1 1 d .
C3 C 0.1757(3) -0.2148(3) 0.0219(3) 0.0698(9) Uani 1 1 d .
H3A H 0.1818 -0.2542 -0.0403 0.084 Uiso 1 1 calc R
C4 C 0.2904(3) -0.2115(3) 0.0762(3) 0.0783(10) Uani 1 1 d .
H4A H 0.3757 -0.2506 0.0514 0.094 Uiso 1 1 calc R
C5 C 0.2823(3) -0.1513(3) 0.1672(3) 0.0733(10) Uani 1 1 d .
H5A H 0.3624 -0.1499 0.2030 0.088 Uiso 1 1 calc R
C6 C 0.1584(3) -0.0933(3) 0.2062(2) 0.0501(7) Uani 1 1 d .
C7 C 0.1524(3) -0.0241(3) 0.3053(2) 0.0577(8) Uani 1 1 d .
H7A H 0.0560 0.0024 0.3252 0.069 Uiso 1 1 calc R
H7B H 0.1900 -0.0859 0.3564 0.069 Uiso 1 1 calc R
C8 C 0.3663(3) 0.0934(3) 0.3243(2) 0.0463(6) Uani 1 1 d .
C9 C 0.4149(3) 0.2341(2) 0.30350(19) 0.0440(6) Uani 1 1 d .
C10 C 0.2871(3) 0.3082(2) 0.26054(19) 0.0448(6) Uani 1 1 d .
C11 C 0.1822(3) 0.2215(3) 0.2609(2) 0.0478(7) Uani 1 1 d .
C12 C 0.2588(3) 0.4398(3) 0.2290(2) 0.0538(7) Uani 1 1 d .
H12A H 0.3270 0.4999 0.2299 0.065 Uiso 1 1 calc R
C13 C 0.1275(3) 0.4811(3) 0.1960(2) 0.0647(8) Uani 1 1 d .
H13A H 0.1078 0.5690 0.1735 0.078 Uiso 1 1 calc R
C14 C 0.0268(3) 0.3926(3) 0.1962(2) 0.0704(9) Uani 1 1 d .
H14A H -0.0607 0.4222 0.1739 0.084 Uiso 1 1 calc R
C15 C 0.0509(3) 0.2605(3) 0.2287(2) 0.0627(8) Uani 1 1 d .
H15A H -0.0182 0.2011 0.2288 0.075 Uiso 1 1 calc R
C16 C 0.5410(3) 0.2241(3) 0.2279(2) 0.0517(7) Uani 1 1 d .
H16A H 0.5141 0.1771 0.1699 0.062 Uiso 1 1 calc R
C17 C 0.6918(3) 0.1520(3) 0.3652(3) 0.0620(8) Uani 1 1 d .
C18 C 0.5871(3) 0.2119(3) 0.4396(2) 0.0580(8) Uani 1 1 d .
H18A H 0.6348 0.2670 0.4826 0.070 Uiso 1 1 calc R
H18B H 0.5520 0.1400 0.4813 0.070 Uiso 1 1 calc R
C19 C 0.4615(3) 0.2971(3) 0.3991(2) 0.0467(6) Uani 1 1 d .
H19A H 0.4939 0.3843 0.3786 0.056 Uiso 1 1 calc R
C20 C 0.3427(3) 0.3227(3) 0.4756(2) 0.0496(7) Uani 1 1 d .
C21 C 0.2870(3) 0.4517(3) 0.4911(2) 0.0661(9) Uani 1 1 d .
H21A H 0.3276 0.5224 0.4576 0.079 Uiso 1 1 calc R
C22 C 0.1725(4) 0.4774(4) 0.5551(3) 0.0883(11) Uani 1 1 d .
H22A H 0.1372 0.5651 0.5659 0.106 Uiso 1 1 calc R
C23 C 0.1104(4) 0.3734(5) 0.6031(3) 0.0919(12) Uani 1 1 d .
H23A H 0.0311 0.3902 0.6450 0.110 Uiso 1 1 calc R
C24 C 0.1654(4) 0.2441(4) 0.5892(2) 0.0795(10) Uani 1 1 d .
H24A H 0.1237 0.1735 0.6221 0.095 Uiso 1 1 calc R
C25 C 0.2814(3) 0.2194(3) 0.5269(2) 0.0612(8) Uani 1 1 d .
H25A H 0.3195 0.1320 0.5191 0.073 Uiso 1 1 calc R
C26 C 0.5812(3) 0.3565(3) 0.1918(2) 0.0535(7) Uani 1 1 d .
C27 C 0.6120(3) 0.4655(3) 0.1655(2) 0.0524(7) Uani 1 1 d .
C28 C 0.6408(3) 0.5997(3) 0.1361(2) 0.0477(7) Uani 1 1 d .
C29 C 0.6684(3) 0.6351(3) 0.0365(2) 0.0629(8) Uani 1 1 d .
H29A H 0.6728 0.5709 -0.0123 0.076 Uiso 1 1 calc R
C30 C 0.6894(3) 0.7661(4) 0.0099(3) 0.0759(10) Uani 1 1 d .
H30A H 0.7085 0.7897 -0.0570 0.091 Uiso 1 1 calc R
C31 C 0.6823(3) 0.8617(3) 0.0810(3) 0.0743(10) Uani 1 1 d .
H31A H 0.6948 0.9502 0.0623 0.089 Uiso 1 1 calc R
C32 C 0.6569(3) 0.8264(3) 0.1791(3) 0.0672(9) Uani 1 1 d .
H32A H 0.6538 0.8908 0.2277 0.081 Uiso 1 1 calc R
C33 C 0.6358(3) 0.6965(3) 0.2069(2) 0.0564(7) Uani 1 1 d .
H33A H 0.6181 0.6738 0.2741 0.068 Uiso 1 1 calc R

loop_
_atom_site_aniso_label
_atom_site_aniso_U_11
_atom_site_aniso_U_22
_atom_site_aniso_U_33
_atom_site_aniso_U_23
_atom_site_aniso_U_13
_atom_site_aniso_U_12
N 0.0453(13) 0.0453(13) 0.0569(14) -0.0019(11) -0.0024(11) -0.0072(10)
O1 0.0622(12) 0.0451(11) 0.0670(13) 0.0005(9) -0.0129(10) -0.0036(9)
C1 0.0420(17) 0.091(2) 0.089(3) -0.015(2) -0.0083(17) 0.0001(16)
O2 0.0514(12) 0.0520(12) 0.0839(16) -0.0072(11) 0.0087(11) 0.0062(9)
C2 0.064(2) 0.107(3) 0.086(3) -0.022(2) -0.027(2) 0.003(2)
O3 0.0508(14) 0.1037(19) 0.125(2) 0.0184(16) -0.0050(14) 0.0133(13)
C3 0.071(2) 0.068(2) 0.071(2) -0.0111(17) -0.0059(18) -0.0061(17)
C4 0.052(2) 0.078(2) 0.106(3) -0.035(2) -0.0018(19) 0.0007(16)
C5 0.0448(18) 0.074(2) 0.104(3) -0.026(2) -0.0159(18) -0.0025(15)
C6 0.0413(15) 0.0414(15) 0.0691(19) -0.0010(13) -0.0035(14) -0.0116(12)
C7 0.0507(17) 0.0538(17) 0.070(2) 0.0003(15) 0.0036(14) -0.0151(13)
C8 0.0501(16) 0.0435(16) 0.0456(16) -0.0078(12) -0.0025(13) -0.0038(13)
C9 0.0480(15) 0.0382(14) 0.0460(15) -0.0034(11) -0.0025(12) -0.0037(11)
C10 0.0486(15) 0.0440(15) 0.0414(15) -0.0072(12) 0.0001(12) -0.0012(12)
C11 0.0475(16) 0.0479(16) 0.0473(16) -0.0059(12) 0.0001(13) 0.0009(13)
C12 0.0587(18) 0.0475(16) 0.0537(17) -0.0024(13) 0.0043(14) 0.0009(13)
C13 0.069(2) 0.0591(19) 0.063(2) 0.0007(15) 0.0014(16) 0.0139(17)
C14 0.057(2) 0.076(2) 0.075(2) -0.0032(18) -0.0072(17) 0.0133(17)
C15 0.0483(18) 0.066(2) 0.074(2) -0.0069(16) -0.0038(15) -0.0032(15)
C16 0.0521(17) 0.0468(16) 0.0566(17) -0.0090(13) 0.0028(14) -0.0065(13)
C17 0.0458(18) 0.0494(17) 0.091(3) 0.0017(16) -0.0005(17) -0.0069(14)
C18 0.0536(18) 0.0526(17) 0.070(2) -0.0084(14) -0.0142(15) -0.0064(14)
C19 0.0504(16) 0.0393(14) 0.0512(16) -0.0061(12) -0.0029(13) -0.0058(12)
C20 0.0530(16) 0.0533(17) 0.0438(16) -0.0124(13) -0.0088(13) -0.0031(13)
C21 0.073(2) 0.0570(19) 0.067(2) -0.0173(16) -0.0022(17) 0.0076(16)
C22 0.091(3) 0.084(3) 0.086(3) -0.033(2) 0.000(2) 0.023(2)
C23 0.066(2) 0.130(4) 0.078(3) -0.031(3) 0.011(2) 0.004(2)
C24 0.078(2) 0.100(3) 0.060(2) -0.010(2) 0.0109(19) -0.017(2)
C25 0.068(2) 0.0620(19) 0.0533(18) -0.0080(15) 0.0038(16) -0.0060(15)
C26 0.0502(17) 0.0583(19) 0.0514(17) -0.0075(14) 0.0099(13) -0.0060(14)
C27 0.0477(16) 0.0571(19) 0.0525(17) -0.0055(14) 0.0039(13) -0.0074(14)
C28 0.0391(15) 0.0537(17) 0.0500(17) -0.0023(13) 0.0015(12) -0.0030(12)
C29 0.067(2) 0.078(2) 0.0456(18) -0.0066(15) 0.0045(15) -0.0184(16)
C30 0.075(2) 0.094(3) 0.060(2) 0.020(2) 0.0018(17) -0.022(2)
C31 0.063(2) 0.061(2) 0.098(3) 0.021(2) -0.0040(19) -0.0132(16)
C32 0.066(2) 0.0533(19) 0.083(2) -0.0132(17) -0.0025(18) -0.0056(15)
C33 0.0573(18) 0.0623(19) 0.0500(17) -0.0061(14) -0.0003(14) -0.0066(14)

loop_
_atom_type_symbol
_atom_type_description
_atom_type_scat_dispersion_real
_atom_type_scat_dispersion_imag
_atom_type_scat_source
C C 0.0033 0.0016 'International Tables Vol C Tables 4.2.6.8 and 6.1.1.4'
H H 0.0000 0.0000 'International Tables Vol C Tables 4.2.6.8 and 6.1.1.4'
N N 0.0061 0.0033 'International Tables Vol C Tables 4.2.6.8 and 6.1.1.4'
O O 0.0106 0.0060 'International Tables Vol C Tables 4.2.6.8 and 6.1.1.4'

loop_
_geom_angle_atom_site_label_1
_geom_angle_atom_site_label_2
_geom_angle_atom_site_label_3
_geom_angle
C8 N C11 111.0(2)
C8 N C7 123.8(2)
C11 N C7 125.1(2)
C6 C1 C2 120.8(3)
C6 C1 H1A 119.6
C2 C1 H1A 119.6
C17 O2 C16 121.9(2)
C3 C2 C1 120.9(3)
C3 C2 H2A 119.6
C1 C2 H2A 119.6
C4 C3 C2 118.5(3)
C4 C3 H3A 120.8
C2 C3 H3A 120.8
C3 C4 C5 120.9(3)
C3 C4 H4A 119.5
C5 C4 H4A 119.5
C6 C5 C4 121.2(3)
C6 C5 H5A 119.4
C4 C5 H5A 119.4
C1 C6 C5 117.7(3)
C1 C6 C7 121.9(3)
C5 C6 C7 120.3(3)
N C7 C6 111.3(2)
N C7 H7A 109.4
C6 C7 H7A 109.4
N C7 H7B 109.4
C6 C7 H7B 109.4
H7A C7 H7B 108.0
O1 C8 N 125.1(2)
O1 C8 C9 126.4(2)
N C8 C9 108.5(2)
C10 C9 C8 102.1(2)
C10 C9 C16 112.7(2)
C8 C9 C16 108.6(2)
C10 C9 C19 113.3(2)
C8 C9 C19 112.5(2)
C16 C9 C19 107.5(2)
C12 C10 C11 119.2(2)
C12 C10 C9 132.2(2)
C11 C10 C9 108.5(2)
C15 C11 C10 122.6(3)
C15 C11 N 127.6(3)
C10 C11 N 109.9(2)
C10 C12 C13 119.2(3)
C10 C12 H12A 120.4
C13 C12 H12A 120.4
C14 C13 C12 120.1(3)
C14 C13 H13A 119.9
C12 C13 H13A 119.9
C13 C14 C15 122.3(3)
C13 C14 H14A 118.9
C15 C14 H14A 118.9
C11 C15 C14 116.6(3)
C11 C15 H15A 121.7
C14 C15 H15A 121.7
O2 C16 C26 108.5(2)
O2 C16 C9 113.0(2)
C26 C16 C9 112.3(2)
O2 C16 H16A 107.6
C26 C16 H16A 107.6
C9 C16 H16A 107.6
O3 C17 O2 116.4(3)
O3 C17 C18 123.1(3)
O2 C17 C18 120.5(3)
C17 C18 C19 117.4(3)
C17 C18 H18A 108.0
C19 C18 H18A 108.0
C17 C18 H18B 108.0
C19 C18 H18B 108.0
H18A C18 H18B 107.2
C20 C19 C18 113.9(2)
C20 C19 C9 112.3(2)
C18 C19 C9 109.4(2)
C20 C19 H19A 106.9
C18 C19 H19A 106.9
C9 C19 H19A 106.9
C21 C20 C25 118.3(3)
C21 C20 C19 119.7(3)
C25 C20 C19 121.8(2)
C22 C21 C20 121.1(3)
C22 C21 H21A 119.5
C20 C21 H21A 119.5
C23 C22 C21 119.7(3)
C23 C22 H22A 120.1
C21 C22 H22A 120.1
C22 C23 C24 120.0(4)
C22 C23 H23A 120.0
C24 C23 H23A 120.0
C25 C24 C23 119.9(4)
C25 C24 H24A 120.0
C23 C24 H24A 120.0
C24 C25 C20 120.9(3)
C24 C25 H25A 119.6
C20 C25 H25A 119.6
C27 C26 C16 177.8(3)
C26 C27 C28 176.6(3)
C33 C28 C29 119.0(3)
C33 C28 C27 120.0(3)
C29 C28 C27 121.0(3)
C30 C29 C28 119.6(3)
C30 C29 H29A 120.2
C28 C29 H29A 120.2
C31 C30 C29 120.8(3)
C31 C30 H30A 119.6
C29 C30 H30A 119.6
C32 C31 C30 119.5(3)
C32 C31 H31A 120.2
C30 C31 H31A 120.2
C31 C32 C33 120.5(3)
C31 C32 H32A 119.7
C33 C32 H32A 119.7
C32 C33 C28 120.6(3)
C32 C33 H33A 119.7
C28 C33 H33A 119.7

loop_
_geom_bond_atom_site_label_1
_geom_bond_atom_site_label_2
_geom_bond_distance
N C8 1.355(3)
N C11 1.414(3)
N C7 1.463(3)
O1 C8 1.228(3)
C1 C6 1.365(4)
C1 C2 1.383(5)
C1 H1A 0.9300
O2 C17 1.353(4)
O2 C16 1.449(3)
C2 C3 1.358(5)
C2 H2A 0.9300
O3 C17 1.197(3)
C3 C4 1.355(4)
C3 H3A 0.9300
C4 C5 1.374(5)
C4 H4A 0.9300
C5 C6 1.369(4)
C5 H5A 0.9300
C6 C7 1.514(4)
C7 H7A 0.9700
C7 H7B 0.9700
C8 C9 1.538(4)
C9 C10 1.512(4)
C9 C16 1.538(4)
C9 C19 1.549(4)
C10 C12 1.383(4)
C10 C11 1.388(4)
C11 C15 1.377(4)
C12 C13 1.385(4)
C12 H12A 0.9300
C13 C14 1.369(4)
C13 H13A 0.9300
C14 C15 1.387(4)
C14 H14A 0.9300
C15 H15A 0.9300
C16 C26 1.475(4)
C16 H16A 0.9800
C17 C18 1.485(4)
C18 C19 1.532(4)
C18 H18A 0.9700
C18 H18B 0.9700
C19 C20 1.505(4)
C19 H19A 0.9800
C20 C21 1.379(4)
C20 C25 1.381(4)
C21 C22 1.372(5)
C21 H21A 0.9300
C22 C23 1.371(5)
C22 H22A 0.9300
C23 C24 1.376(5)
C23 H23A 0.9300
C24 C25 1.369(4)
C24 H24A 0.9300
C25 H25A 0.9300
C26 C27 1.195(4)
C27 C28 1.436(4)
C28 C33 1.377(4)
C28 C29 1.384(4)
C29 C30 1.380(4)
C29 H29A 0.9300
C30 C31 1.370(5)
C30 H30A 0.9300
C31 C32 1.362(5)
C31 H31A 0.9300
C32 C33 1.373(4)
C32 H32A 0.9300
C33 H33A 0.9300

loop_
_geom_torsion_atom_site_label_1
_geom_torsion_atom_site_label_2
_geom_torsion_atom_site_label_3
_geom_torsion_atom_site_label_4
_geom_torsion
C6 C1 C2 C3 0.4(6)
C1 C2 C3 C4 0.9(6)
C2 C3 C4 C5 -1.2(5)
C3 C4 C5 C6 0.3(5)
C2 C1 C6 C5 -1.3(5)
C2 C1 C6 C7 178.0(3)
C4 C5 C6 C1 0.9(5)
C4 C5 C6 C7 -178.3(3)
C8 N C7 C6 -94.9(3)
C11 N C7 C6 82.4(3)
C1 C6 C7 N -113.9(3)
C5 C6 C7 N 65.3(4)
C11 N C8 O1 -178.5(2)
C7 N C8 O1 -0.9(4)
C11 N C8 C9 0.5(3)
C7 N C8 C9 178.1(2)
O1 C8 C9 C10 177.7(2)
N C8 C9 C10 -1.3(3)
O1 C8 C9 C16 58.4(3)
N C8 C9 C16 -120.6(2)
O1 C8 C9 C19 -60.6(3)
N C8 C9 C19 120.4(2)
C8 C9 C10 C12 177.8(3)
C16 C9 C10 C12 -65.8(4)
C19 C9 C10 C12 56.6(4)
C8 C9 C10 C11 1.7(3)
C16 C9 C10 C11 118.1(2)
C19 C9 C10 C11 -119.5(2)
C12 C10 C11 C15 1.5(4)
C9 C10 C11 C15 178.2(2)
C12 C10 C11 N -178.2(2)
C9 C10 C11 N -1.5(3)
C8 N C11 C15 -179.0(3)
C7 N C11 C15 3.4(4)
C8 N C11 C10 0.6(3)
C7 N C11 C10 -177.0(2)
C11 C10 C12 C13 -1.7(4)
C9 C10 C12 C13 -177.4(3)
C10 C12 C13 C14 1.0(4)
C12 C13 C14 C15 -0.1(5)
C10 C11 C15 C14 -0.6(4)
N C11 C15 C14 179.0(3)
C13 C14 C15 C11 -0.1(5)
C17 O2 C16 C26 91.2(3)
C17 O2 C16 C9 -34.1(3)
C10 C9 C16 O2 -177.9(2)
C8 C9 C16 O2 -65.5(3)
C19 C9 C16 O2 56.5(3)
C10 C9 C16 C26 58.9(3)
C8 C9 C16 C26 171.2(2)
C19 C9 C16 C26 -66.8(3)
C16 O2 C17 O3 -171.5(2)
C16 O2 C17 C18 11.5(4)
O3 C17 C18 C19 169.4(3)
O2 C17 C18 C19 -13.7(4)
C17 C18 C19 C20 164.2(2)
C17 C18 C19 C9 37.6(3)
C10 C9 C19 C20 49.9(3)
C8 C9 C19 C20 -65.2(3)
C16 C9 C19 C20 175.2(2)
C10 C9 C19 C18 177.5(2)
C8 C9 C19 C18 62.3(3)
C16 C9 C19 C18 -57.3(3)
C18 C19 C20 C21 128.1(3)
C9 C19 C20 C21 -106.8(3)
C18 C19 C20 C25 -56.0(3)
C9 C19 C20 C25 69.2(3)
C25 C20 C21 C22 -0.7(5)
C19 C20 C21 C22 175.4(3)
C20 C21 C22 C23 -1.4(5)
C21 C22 C23 C24 1.9(6)
C22 C23 C24 C25 -0.5(6)
C23 C24 C25 C20 -1.6(5)
C21 C20 C25 C24 2.1(4)
C19 C20 C25 C24 -173.9(3)
O2 C16 C26 C27 -98(8)
C9 C16 C26 C27 28(8)
C16 C26 C27 C28 -46(11)
C26 C27 C28 C33 60(5)
C26 C27 C28 C29 -117(5)
C33 C28 C29 C30 -0.4(4)
C27 C28 C29 C30 177.0(3)
C28 C29 C30 C31 -0.4(5)
C29 C30 C31 C32 1.3(5)
C30 C31 C32 C33 -1.2(5)
C31 C32 C33 C28 0.4(5)
C29 C28 C33 C32 0.5(4)
C27 C28 C33 C32 -177.0(3)
